data_1510582
loop_
_publ_author_name
'Parthe, E.'
'Moreau, J.M.'

_publ_section_title
;
 Determination of the crystal structure of Sm Au6
;
_journal_name_full
;
Comptes Rendus Hebdomadaires des Seances de l'Academie des Sciences, Serie B
;
_journal_page_first 823
_journal_page_last 826
_journal_volume 274
_journal_year 1972
_chemical_formula_sum 'Au6 Sm'
_space_group_IT_number 138
_symmetry_space_group_name_Hall '-P 4ac 2ac'
_symmetry_space_group_name_H-M 'P 42/n c m :2'
_cell_angle_alpha 90
_cell_angle_beta 90
_cell_angle_gamma 90
_cell_formula_units_Z 8
_cell_length_a 10.39
_cell_length_b 10.39
_cell_length_c 9.79
_cell_volume 1056.851
_citation_journal_id_ASTM CHDBAN
_cod_data_source_file gold_688.cif
_cod_data_source_block Au6Sm1
_cod_original_formula_sum 'Au6 Sm1'
_cod_database_code 1510582

loop_
_symmetry_equiv_pos_as_xyz
x,y,z
-y+1/2,x,z+1/2
-x+1/2,-y+1/2,z
y,-x+1/2,z+1/2
x+1/2,-y,-z+1/2
y+1/2,x+1/2,-z
-x,y+1/2,-z+1/2
-y,-x,-z
-x,-y,-z
y-1/2,-x,-z-1/2
x-1/2,y-1/2,-z
-y,x-1/2,-z-1/2
-x-1/2,y,z-1/2
-y-1/2,-x-1/2,z
x,-y-1/2,z-1/2
y,x,z

loop_
_atom_site_label
_atom_site_type_symbol
_atom_site_fract_x
_atom_site_fract_y
_atom_site_fract_z
_atom_site_occupancy
_atom_site_U_iso_or_equiv
Sm1 Sm 0.07 0.07 0.708 1 0.0
Au4 Au 0.624 0.3 0.143 1 0.0
Au5 Au 0.681 0.013 0.081 1 0.0
Au2 Au 0.25 0.25 0.433 1 0.0
Au3 Au 0.15 0.15 0.175 1 0.0
Au1 Au 0 0 0 1 0.0
